data_1557089
loop_
_publ_author_name
'Ryan, Austin J.'
'Ziller, Joseph W.'
'Evans, William J.'

_publ_section_title
;
 The importance of the counter-cation in reductive rare-earth metal
 chemistry: 18-crown-6 instead of 2,2,2-cryptand allows isolation of
 [YII(NR2)3]1&#x2212; and ynediolate and enediolate complexes from CO
 reactions
;
_journal_issue 7
_journal_name_full 'Chemical Science'
_journal_page_first 2006
_journal_page_last 2014
_journal_paper_doi 10.1039/C9SC05794C
_journal_volume 11
_journal_year 2020
_chemical_formula_sum 'C78 H190 Dy2 K2 N6 O21 Si12'
_chemical_formula_weight 2288.63
_space_group_crystal_system monoclinic
_space_group_IT_number 15
_space_group_name_Hall '-C 2yc'
_space_group_name_H-M_alt 'C 1 2/c 1'
_atom_sites_solution_hydrogens mixed
_atom_sites_solution_primary dual
_atom_sites_solution_secondary difmap
_audit_creation_method SHELXL-2014/7
_audit_update_record
;
2019-08-29 deposited with the CCDC.	2020-01-20 downloaded from the CCDC.
;
_cell_angle_alpha 90
_cell_angle_beta 103.1276(9)
_cell_angle_gamma 90
_cell_formula_units_Z 4
_cell_length_a 25.4899(16)
_cell_length_b 18.8304(12)
_cell_length_c 25.7453(16)
_cell_measurement_reflns_used 9993
_cell_measurement_temperature 88(2)
_cell_measurement_theta_max 27.17
_cell_measurement_theta_min 2.31
_cell_volume 12034.4(13)
_computing_cell_refinement 'Bruker SAINT 8.34a, 2013'
_computing_data_collection 'Bruker APEX2 2014.11-0, 2014'
_computing_data_reduction 'Bruker SAINT 8.34a, 2013'
_computing_molecular_graphics 'Bruker SHELXTL'
_computing_publication_material 'Bruker SHELXTL'
_computing_structure_refinement 'SHELXL-2014/7 (Sheldrick, 2014)'
_computing_structure_solution 'Bruker SHELXTL 2014/4'
_diffrn_ambient_temperature 88(2)
_diffrn_measured_fraction_theta_full 1.000
_diffrn_measured_fraction_theta_max 0.942
_diffrn_measurement_device_type 'Bruker SMART APEX II CCD'
_diffrn_measurement_method '\f and \w scans'
_diffrn_radiation_type MoK\a
_diffrn_radiation_wavelength 0.71073
_diffrn_reflns_av_R_equivalents 0.0735
_diffrn_reflns_av_unetI/netI 0.0677
_diffrn_reflns_Laue_measured_fraction_full 1.000
_diffrn_reflns_Laue_measured_fraction_max 0.942
_diffrn_reflns_limit_h_max 34
_diffrn_reflns_limit_h_min -33
_diffrn_reflns_limit_k_max 25
_diffrn_reflns_limit_k_min -25
_diffrn_reflns_limit_l_max 33
_diffrn_reflns_limit_l_min -33
_diffrn_reflns_number 74183
_diffrn_reflns_point_group_measured_fraction_full 1.000
_diffrn_reflns_point_group_measured_fraction_max 0.942
_diffrn_reflns_theta_full 25.500
_diffrn_reflns_theta_max 29.158
_diffrn_reflns_theta_min 1.357
_diffrn_source 'fine-focus sealed tube'
_exptl_absorpt_coefficient_mu 1.477
_exptl_absorpt_correction_T_max 0.4319
_exptl_absorpt_correction_T_min 0.3949
_exptl_absorpt_correction_type multi-scan
_exptl_absorpt_process_details 'Bruker SADABS 2014/5'
_exptl_crystal_colour colorless
_exptl_crystal_density_diffrn 1.263
_exptl_crystal_density_meas ?
_exptl_crystal_density_method not_measured
_exptl_crystal_description Sphere
_exptl_crystal_F_000 4824
_exptl_crystal_size_max 0.264
_exptl_crystal_size_mid 0.141
_exptl_crystal_size_min 0.048
_refine_diff_density_max 0.614
_refine_diff_density_min -0.651
_refine_diff_density_rms 0.119
_refine_ls_extinction_method none
_refine_ls_goodness_of_fit_ref 1.114
_refine_ls_hydrogen_treatment mixed
_refine_ls_matrix_type full
_refine_ls_number_parameters 567
_refine_ls_number_reflns 15305
_refine_ls_number_restraints 0
_refine_ls_restrained_S_all 1.114
_refine_ls_R_factor_all 0.0738
_refine_ls_R_factor_gt 0.0373
_refine_ls_shift/su_max 0.002
_refine_ls_shift/su_mean 0.000
_refine_ls_structure_factor_coef Fsqd
_refine_ls_weighting_details 'w=1/[\s^2^(Fo^2^)+(0.0279P)^2^] where P=(Fo^2^+2Fc^2^)/3'
_refine_ls_weighting_scheme calc
_refine_ls_wR_factor_gt 0.0667
_refine_ls_wR_factor_ref 0.0846
_reflns_Friedel_coverage 0.000
_reflns_number_gt 10683
_reflns_number_total 15305
_reflns_threshold_expression 'I > 2\s(I)'
_cod_data_source_file c9sc05794c3.cif
_cod_data_source_block ajr15
_cod_depositor_comments
;
The following automatic conversions were performed:

data item '_exptl_crystal_density_meas' value 'not_measured' was
changed to '?' -- the value is perceived as not measured.

Automatic conversion script
Id: cif_fix_values 7556 2019-12-06 15:28:31Z antanas 

 Adding full bibliography for 1557089--1557101.cif.

 Adding full bibliography for 1557089--1557101.cif.
;
_cod_original_sg_symbol_H-M 'C 2/c'
_cod_database_code 1557089
_shelx_shelxl_version_number 2014/7
_shelx_space_group_comment
; 
The symmetry employed for this shelxl refinement is uniquely defined 
by the following loop, which should always be used as a source of 
symmetry information in preference to the above space-group names. 
They are only intended as comments. 
;
_shelx_estimated_absorpt_t_min 0.696
_shelx_estimated_absorpt_t_max 0.932
_exptl_absorpt_special_details
; 
Reflections not merged 
   75398 Corrected reflections written to file ajr15s.hkl 
 Estimated minimum and maximum transmission:  0.3949  0.4319 
 The ratio of these values is more reliable than their absolute values! 
 Additional spherical absorption correction applied with mu*r =  0.6000 
 Lambda/2 correction factor = 0.00150 
;

loop_
_space_group_symop_operation_xyz
'x, y, z'
'-x, y, -z+1/2'
'x+1/2, y+1/2, z'
'-x+1/2, y+1/2, -z+1/2'
'-x, -y, -z'
'x, -y, z-1/2'
'-x+1/2, -y+1/2, -z'
'x+1/2, -y+1/2, z-1/2'

loop_
_atom_site_label
_atom_site_type_symbol
_atom_site_fract_x
_atom_site_fract_y
_atom_site_fract_z
_atom_site_U_iso_or_equiv
_atom_site_adp_type
_atom_site_occupancy
_atom_site_site_symmetry_order
_atom_site_calc_flag
_atom_site_refinement_flags_posn
_atom_site_refinement_flags_adp
_atom_site_refinement_flags_occupancy
_atom_site_disorder_assembly
_atom_site_disorder_group
Dy1 Dy 0.65949(2) 0.16550(2) 0.29828(2) 0.01967(5) Uani 1 1 d . . . . .
K1 K 1.02711(3) 0.19981(4) 0.42659(3) 0.02093(15) Uani 1 1 d . . . . .
Si1 Si 0.62477(4) 0.34034(5) 0.29370(4) 0.0315(2) Uani 1 1 d . . . . .
Si2 Si 0.71954(4) 0.30115(5) 0.38221(4) 0.0343(3) Uani 1 1 d . . . . .
Si3 Si 0.63598(4) 0.09039(5) 0.17572(4) 0.0281(2) Uani 1 1 d . . . . .
Si4 Si 0.73578(4) 0.18163(5) 0.20090(4) 0.0254(2) Uani 1 1 d . . . . .
Si5 Si 0.71881(4) 0.01560(5) 0.36865(4) 0.0271(2) Uani 1 1 d . . . . .
Si6 Si 0.61659(4) 0.07130(5) 0.39285(4) 0.0293(2) Uani 1 1 d . . . . .
N1 N 0.67116(11) 0.28040(13) 0.32674(11) 0.0259(6) Uani 1 1 d . . . . .
N3 N 0.68174(11) 0.14279(14) 0.21833(10) 0.0243(6) Uani 1 1 d . . . . .
N2 N 0.66922(10) 0.07793(13) 0.36148(10) 0.0222(6) Uani 1 1 d . . . . .
O1 O 0.57638(9) 0.16537(11) 0.27300(9) 0.0255(5) Uani 1 1 d . . . . .
O2 O 1.09516(9) 0.09475(11) 0.39360(8) 0.0241(5) Uani 1 1 d . . . . .
O3 O 1.14085(9) 0.20235(12) 0.46382(9) 0.0277(5) Uani 1 1 d . . . . .
O4 O 1.08283(10) 0.33101(12) 0.46268(9) 0.0313(6) Uani 1 1 d . . . . .
O5 O 0.96985(9) 0.32931(11) 0.42759(9) 0.0293(5) Uani 1 1 d . . . . .
O6 O 0.93176(10) 0.22906(13) 0.34852(9) 0.0331(6) Uani 1 1 d . . . . .
O7 O 0.98448(8) 0.09857(11) 0.34786(8) 0.0227(5) Uani 1 1 d . . . . .
O8 O 0.91599(8) -0.03758(11) 0.45527(8) 0.0221(5) Uani 1 1 d . . . . .
O9 O 0.94119(8) 0.14943(10) 0.47371(8) 0.0205(5) Uani 1 1 d . . . . .
O10 O 1.04352(8) 0.18013(10) 0.53597(8) 0.0198(5) Uani 1 1 d . . . . .
C1 C 0.52375(12) 0.16557(16) 0.25716(13) 0.0237(7) Uani 1 1 d . . . . .
C2 C 0.64986(17) 0.43465(19) 0.29613(17) 0.0510(12) Uani 1 1 d . . . . .
H2A H 0.6604 0.4504 0.3333 0.076 Uiso 1 1 calc R U . . .
H2B H 0.6212 0.4655 0.2764 0.076 Uiso 1 1 calc R U . . .
H2C H 0.6811 0.4371 0.2799 0.076 Uiso 1 1 calc R U . . .
C3 C 0.60419(17) 0.31982(19) 0.22081(14) 0.0421(10) Uani 1 1 d . . . . .
H3A H 0.6360 0.3209 0.2054 0.063 Uiso 1 1 calc R U . . .
H3B H 0.5780 0.3553 0.2031 0.063 Uiso 1 1 calc R U . . .
H3C H 0.5878 0.2725 0.2158 0.063 Uiso 1 1 calc R U . . .
C4 C 0.56196(15) 0.34238(18) 0.32042(14) 0.0341(9) Uani 1 1 d . . . . .
H4A H 0.5438 0.2963 0.3143 0.051 Uiso 1 1 calc R U . . .
H4B H 0.5378 0.3796 0.3021 0.051 Uiso 1 1 calc R U . . .
H4C H 0.5716 0.3524 0.3588 0.051 Uiso 1 1 calc R U . . .
C5 C 0.77017(16) 0.3695(2) 0.37181(18) 0.0493(11) Uani 1 1 d . . . . .
H5A H 0.7827 0.3579 0.3396 0.074 Uiso 1 1 calc R U . . .
H5B H 0.8009 0.3697 0.4027 0.074 Uiso 1 1 calc R U . . .
H5C H 0.7533 0.4166 0.3678 0.074 Uiso 1 1 calc R U . . .
C6 C 0.69157(17) 0.3375(2) 0.43864(16) 0.0543(12) Uani 1 1 d . . . . .
H6A H 0.6692 0.3792 0.4262 0.081 Uiso 1 1 calc R U . . .
H6B H 0.7213 0.3513 0.4682 0.081 Uiso 1 1 calc R U . . .
H6C H 0.6697 0.3010 0.4508 0.081 Uiso 1 1 calc R U . . .
C7 C 0.75924(15) 0.2194(2) 0.40787(15) 0.0430(10) Uani 1 1 d . . . . .
H7A H 0.7352 0.1838 0.4178 0.064 Uiso 1 1 calc R U . . .
H7B H 0.7876 0.2317 0.4392 0.064 Uiso 1 1 calc R U . . .
H7C H 0.7757 0.2000 0.3800 0.064 Uiso 1 1 calc R U . . .
C8 C 0.57549(14) 0.14083(18) 0.13914(13) 0.0303(8) Uani 1 1 d . . . . .
H8A H 0.5548 0.1574 0.1645 0.045 Uiso 1 1 calc R U . . .
H8B H 0.5529 0.1097 0.1127 0.045 Uiso 1 1 calc R U . . .
H8C H 0.5872 0.1817 0.1211 0.045 Uiso 1 1 calc R U . . .
C9 C 0.61101(16) 0.01631(18) 0.21295(15) 0.0414(10) Uani 1 1 d . . . . .
H9A H 0.6406 -0.0166 0.2269 0.062 Uiso 1 1 calc R U . . .
H9B H 0.5818 -0.0091 0.1887 0.062 Uiso 1 1 calc R U . . .
H9C H 0.5976 0.0361 0.2426 0.062 Uiso 1 1 calc R U . . .
C10 C 0.66464(16) 0.04550(19) 0.12283(14) 0.0404(10) Uani 1 1 d . . . . .
H10A H 0.6766 0.0816 0.1007 0.061 Uiso 1 1 calc R U . . .
H10B H 0.6369 0.0158 0.1005 0.061 Uiso 1 1 calc R U . . .
H10C H 0.6953 0.0158 0.1399 0.061 Uiso 1 1 calc R U . . .
C11 C 0.79113(15) 0.11814(19) 0.19484(14) 0.0379(10) Uani 1 1 d . . . . .
H11A H 0.8024 0.0912 0.2281 0.057 Uiso 1 1 calc R U . . .
H11B H 0.8219 0.1449 0.1881 0.057 Uiso 1 1 calc R U . . .
H11C H 0.7779 0.0853 0.1652 0.057 Uiso 1 1 calc R U . . .
C12 C 0.71943(13) 0.23237(18) 0.13615(13) 0.0296(8) Uani 1 1 d . . . . .
H12A H 0.7045 0.1998 0.1068 0.044 Uiso 1 1 calc R U . . .
H12B H 0.7523 0.2543 0.1299 0.044 Uiso 1 1 calc R U . . .
H12C H 0.6929 0.2694 0.1380 0.044 Uiso 1 1 calc R U . . .
C13 C 0.76732(13) 0.24915(19) 0.25179(13) 0.0319(8) Uani 1 1 d . . . . .
H13A H 0.7405 0.2852 0.2551 0.048 Uiso 1 1 calc R U . . .
H13B H 0.7976 0.2719 0.2407 0.048 Uiso 1 1 calc R U . . .
H13C H 0.7804 0.2258 0.2863 0.048 Uiso 1 1 calc R U . . .
C14 C 0.76340(14) 0.03482(19) 0.32148(14) 0.0341(9) Uani 1 1 d . . . . .
H14A H 0.7416 0.0367 0.2849 0.051 Uiso 1 1 calc R U . . .
H14B H 0.7905 -0.0028 0.3243 0.051 Uiso 1 1 calc R U . . .
H14C H 0.7814 0.0806 0.3306 0.051 Uiso 1 1 calc R U . . .
C15 C 0.76534(15) 0.0112(2) 0.43684(13) 0.0385(9) Uani 1 1 d . . . . .
H15A H 0.7809 0.0582 0.4467 0.058 Uiso 1 1 calc R U . . .
H15B H 0.7943 -0.0229 0.4363 0.058 Uiso 1 1 calc R U . . .
H15C H 0.7450 -0.0041 0.4629 0.058 Uiso 1 1 calc R U . . .
C16 C 0.69198(16) -0.07738(18) 0.35408(15) 0.0421(10) Uani 1 1 d . . . . .
H16A H 0.6703 -0.0904 0.3795 0.063 Uiso 1 1 calc R U . . .
H16B H 0.7222 -0.1106 0.3574 0.063 Uiso 1 1 calc R U . . .
H16C H 0.6696 -0.0795 0.3177 0.063 Uiso 1 1 calc R U . . .
C17 C 0.63534(17) 0.0291(2) 0.46092(15) 0.0465(11) Uani 1 1 d . . . . .
H17A H 0.6460 -0.0203 0.4575 0.070 Uiso 1 1 calc R U . . .
H17B H 0.6043 0.0305 0.4774 0.070 Uiso 1 1 calc R U . . .
H17C H 0.6654 0.0553 0.4832 0.070 Uiso 1 1 calc R U . . .
C18 C 0.55844(15) 0.01914(19) 0.35368(16) 0.0407(10) Uani 1 1 d . . . . .
H18A H 0.5456 0.0411 0.3186 0.061 Uiso 1 1 calc R U . . .
H18B H 0.5293 0.0186 0.3728 0.061 Uiso 1 1 calc R U . . .
H18C H 0.5700 -0.0297 0.3492 0.061 Uiso 1 1 calc R U . . .
C19 C 0.59046(15) 0.16138(17) 0.40559(15) 0.0341(9) Uani 1 1 d . . . . .
H19A H 0.6199 0.1898 0.4268 0.051 Uiso 1 1 calc R U . . .
H19B H 0.5619 0.1561 0.4251 0.051 Uiso 1 1 calc R U . . .
H19C H 0.5760 0.1852 0.3715 0.051 Uiso 1 1 calc R U . . .
C20 C 1.01950(13) 0.04820(17) 0.33249(13) 0.0272(8) Uani 1 1 d . . . . .
H20A H 1.0346 0.0677 0.3033 0.033 Uiso 1 1 calc R U . . .
H20B H 0.9994 0.0042 0.3196 0.033 Uiso 1 1 calc R U . . .
C21 C 1.06417(13) 0.03206(17) 0.38029(13) 0.0259(8) Uani 1 1 d . . . . .
H21A H 1.0490 0.0170 0.4107 0.031 Uiso 1 1 calc R U . . .
H21B H 1.0871 -0.0068 0.3719 0.031 Uiso 1 1 calc R U . . .
C22 C 1.14253(13) 0.08309(18) 0.43430(13) 0.0275(8) Uani 1 1 d . . . . .
H22A H 1.1651 0.0460 0.4229 0.033 Uiso 1 1 calc R U . . .
H22B H 1.1327 0.0670 0.4675 0.033 Uiso 1 1 calc R U . . .
C23 C 1.17287(14) 0.15184(19) 0.44390(15) 0.0341(9) Uani 1 1 d . . . . .
H23A H 1.2075 0.1447 0.4700 0.041 Uiso 1 1 calc R U . . .
H23B H 1.1807 0.1693 0.4102 0.041 Uiso 1 1 calc R U . . .
C24 C 1.16633(14) 0.26979(19) 0.47313(15) 0.0358(9) Uani 1 1 d . . . . .
H24A H 1.1704 0.2906 0.4389 0.043 Uiso 1 1 calc R U . . .
H24B H 1.2026 0.2644 0.4967 0.043 Uiso 1 1 calc R U . . .
C25 C 1.13273(15) 0.31777(19) 0.49884(14) 0.0353(9) Uani 1 1 d . . . . .
H25A H 1.1263 0.2952 0.5316 0.042 Uiso 1 1 calc R U . . .
H25B H 1.1520 0.3631 0.5090 0.042 Uiso 1 1 calc R U . . .
C26 C 1.04814(15) 0.37190(19) 0.48759(15) 0.0375(9) Uani 1 1 d . . . . .
H26A H 1.0671 0.4151 0.5039 0.045 Uiso 1 1 calc R U . . .
H26B H 1.0377 0.3437 0.5161 0.045 Uiso 1 1 calc R U . . .
C27 C 0.99924(16) 0.39199(18) 0.44635(16) 0.0404(10) Uani 1 1 d . . . . .
H27A H 0.9765 0.4246 0.4619 0.048 Uiso 1 1 calc R U . . .
H27B H 1.0099 0.4166 0.4164 0.048 Uiso 1 1 calc R U . . .
C28 C 0.92544(17) 0.3438(2) 0.38505(16) 0.0509(12) Uani 1 1 d . . . . .
H28A H 0.9380 0.3650 0.3548 0.061 Uiso 1 1 calc R U . . .
H28B H 0.9008 0.3779 0.3967 0.061 Uiso 1 1 calc R U . . .
C29 C 0.89666(16) 0.2755(2) 0.36816(16) 0.0487(11) Uani 1 1 d . . . . .
H29A H 0.8856 0.2533 0.3989 0.058 Uiso 1 1 calc R U . . .
H29B H 0.8639 0.2847 0.3399 0.058 Uiso 1 1 calc R U . . .
C30 C 0.90450(14) 0.16719(19) 0.32463(14) 0.0344(9) Uani 1 1 d . . . . .
H30A H 0.8740 0.1808 0.2950 0.041 Uiso 1 1 calc R U . . .
H30B H 0.8900 0.1403 0.3513 0.041 Uiso 1 1 calc R U . . .
C31 C 0.94347(14) 0.12212(19) 0.30393(13) 0.0301(8) Uani 1 1 d . . . . .
H31A H 0.9246 0.0807 0.2845 0.036 Uiso 1 1 calc R U . . .
H31B H 0.9597 0.1499 0.2789 0.036 Uiso 1 1 calc R U . . .
C32 C 0.90704(13) -0.08294(16) 0.41004(12) 0.0233(7) Uani 1 1 d . . . . .
H32A H 0.9356 -0.0755 0.3901 0.028 Uiso 1 1 calc R U . . .
H32B H 0.8719 -0.0717 0.3860 0.028 Uiso 1 1 calc R U . . .
C33 C 0.91627(13) 0.03500(16) 0.44003(12) 0.0223(7) Uani 1 1 d . . . . .
H33A H 0.8798 0.0496 0.4205 0.027 Uiso 1 1 calc R U . . .
H33B H 0.9415 0.0421 0.4164 0.027 Uiso 1 1 calc R U . . .
C34 C 0.93376(13) 0.07834(15) 0.48995(12) 0.0216(7) Uani 1 1 d . . . . .
H34A H 0.9059 0.0769 0.5112 0.026 Uiso 1 1 calc R U . . .
H34B H 0.9678 0.0595 0.5120 0.026 Uiso 1 1 calc R U . . .
C35 C 0.94902(13) 0.19961(17) 0.51697(12) 0.0229(7) Uani 1 1 d . . . . .
H35A H 0.9170 0.1988 0.5327 0.028 Uiso 1 1 calc R U . . .
H35B H 0.9519 0.2479 0.5027 0.028 Uiso 1 1 calc R U . . .
C36 C 0.99867(12) 0.18466(17) 0.56026(12) 0.0226(7) Uani 1 1 d . . . . .
H36A H 1.0044 0.2233 0.5871 0.027 Uiso 1 1 calc R U . . .
H36B H 0.9943 0.1394 0.5784 0.027 Uiso 1 1 calc R U . . .
C37 C 1.09247(12) 0.15926(16) 0.57191(12) 0.0218(7) Uani 1 1 d . . . . .
H37A H 1.0986 0.1905 0.6037 0.026 Uiso 1 1 calc R U . . .
H37B H 1.1228 0.1666 0.5543 0.026 Uiso 1 1 calc R U . . .
O11 O 1.0000 0.27611(19) 0.2500 0.0433(10) Uani 1 2 d S T P . .
C44 C 1.0294(4) 0.3105(5) 0.2932(4) 0.054(2) Uiso 0.5 1 d . . P A 1
H44A H 1.0080 0.3144 0.3207 0.065 Uiso 0.5 1 calc R U P A 1
H44B H 1.0376 0.3591 0.2828 0.065 Uiso 0.5 1 calc R U P A 1
C45 C 1.0542(4) 0.3093(5) 0.2701(4) 0.054(2) Uiso 0.5 1 d . . P A 2
H45A H 1.0753 0.3067 0.2423 0.065 Uiso 0.5 1 calc R U P A 2
H45B H 1.0500 0.3599 0.2788 0.065 Uiso 0.5 1 calc R U P A 2
C46 C 1.0815(2) 0.2721(3) 0.3165(3) 0.0736(17) Uiso 1 1 d . . . . .
H46A H 1.1016 0.2983 0.3475 0.110 Uiso 0.5 1 calc R U P A 1
H46B H 1.0735 0.2242 0.3274 0.110 Uiso 0.5 1 calc R U P A 1
H46C H 1.1031 0.2689 0.2895 0.110 Uiso 0.5 1 calc R U P A 1
H46D H 1.121(4) 0.286(6) 0.338(4) 0.110 Uiso 0.5 1 d . U P B 2
H45C H 1.057(5) 0.300(6) 0.327(5) 0.110 Uiso 0.5 1 d . U P C 2
H46E H 1.093(4) 0.227(6) 0.312(4) 0.110 Uiso 0.5 1 d . U P D 2

loop_
_atom_site_aniso_label
_atom_site_aniso_U_11
_atom_site_aniso_U_22
_atom_site_aniso_U_33
_atom_site_aniso_U_23
_atom_site_aniso_U_13
_atom_site_aniso_U_12
Dy1 0.02631(9) 0.01412(7) 0.02211(8) 0.00161(7) 0.01284(6) 0.00168(7)
K1 0.0252(4) 0.0210(4) 0.0179(4) -0.0005(3) 0.0076(3) 0.0009(3)
Si1 0.0524(7) 0.0153(5) 0.0378(6) 0.0030(4) 0.0329(5) 0.0042(5)
Si2 0.0443(7) 0.0282(5) 0.0390(6) -0.0119(5) 0.0274(5) -0.0138(5)
Si3 0.0437(6) 0.0187(5) 0.0249(5) 0.0023(4) 0.0139(5) 0.0064(4)
Si4 0.0287(5) 0.0293(5) 0.0218(5) 0.0067(4) 0.0131(4) 0.0118(4)
Si5 0.0361(6) 0.0233(5) 0.0235(5) 0.0057(4) 0.0106(4) 0.0086(4)
Si6 0.0414(6) 0.0208(5) 0.0323(6) 0.0059(4) 0.0220(5) 0.0035(4)
N1 0.0354(17) 0.0154(14) 0.0337(17) -0.0033(12) 0.0222(14) -0.0038(12)
N3 0.0317(16) 0.0217(14) 0.0236(15) 0.0044(12) 0.0148(13) 0.0090(12)
N2 0.0286(16) 0.0181(14) 0.0223(15) 0.0027(11) 0.0110(12) 0.0026(12)
O1 0.0257(13) 0.0240(12) 0.0292(13) 0.0036(10) 0.0110(10) 0.0050(10)
O2 0.0260(13) 0.0247(12) 0.0219(12) 0.0027(10) 0.0060(10) 0.0008(10)
O3 0.0261(13) 0.0294(13) 0.0313(14) -0.0049(11) 0.0145(11) -0.0073(11)
O4 0.0394(15) 0.0267(13) 0.0309(13) -0.0042(11) 0.0146(11) -0.0065(12)
O5 0.0389(14) 0.0208(12) 0.0287(13) 0.0031(10) 0.0083(11) 0.0048(11)
O6 0.0401(15) 0.0346(14) 0.0227(13) 0.0001(11) 0.0031(11) 0.0146(12)
O7 0.0263(13) 0.0277(13) 0.0132(11) 0.0008(9) 0.0027(9) 0.0073(10)
O8 0.0307(13) 0.0161(11) 0.0199(12) -0.0021(9) 0.0064(10) -0.0019(10)
O9 0.0257(12) 0.0149(11) 0.0216(12) -0.0014(9) 0.0064(10) 0.0004(9)
O10 0.0224(12) 0.0220(12) 0.0171(11) 0.0010(9) 0.0090(9) 0.0000(9)
C1 0.0319(17) 0.0170(15) 0.0263(18) 0.0012(15) 0.0152(16) 0.0019(14)
C2 0.074(3) 0.022(2) 0.074(3) 0.006(2) 0.053(3) 0.002(2)
C3 0.067(3) 0.032(2) 0.035(2) 0.0126(17) 0.028(2) 0.020(2)
C4 0.049(2) 0.0235(19) 0.037(2) 0.0012(16) 0.0245(18) 0.0061(17)
C5 0.050(3) 0.032(2) 0.079(3) -0.013(2) 0.042(2) -0.014(2)
C6 0.057(3) 0.067(3) 0.050(3) -0.028(2) 0.035(2) -0.027(2)
C7 0.046(2) 0.049(3) 0.034(2) 0.0055(19) 0.0070(19) -0.018(2)
C8 0.043(2) 0.0261(18) 0.0230(19) 0.0001(15) 0.0100(16) 0.0011(16)
C9 0.063(3) 0.024(2) 0.037(2) 0.0021(17) 0.011(2) -0.0040(19)
C10 0.062(3) 0.029(2) 0.036(2) -0.0039(17) 0.021(2) 0.0136(19)
C11 0.044(2) 0.042(2) 0.034(2) 0.0142(18) 0.0229(18) 0.0227(19)
C12 0.030(2) 0.033(2) 0.028(2) 0.0089(16) 0.0115(16) 0.0066(16)
C13 0.0233(19) 0.045(2) 0.029(2) 0.0048(17) 0.0098(16) 0.0068(17)
C14 0.033(2) 0.041(2) 0.030(2) 0.0060(17) 0.0098(17) 0.0175(17)
C15 0.045(2) 0.043(2) 0.029(2) 0.0086(18) 0.0108(18) 0.0104(19)
C16 0.055(3) 0.027(2) 0.047(2) 0.0045(18) 0.015(2) 0.0129(19)
C17 0.060(3) 0.048(3) 0.041(2) 0.018(2) 0.031(2) 0.013(2)
C18 0.044(2) 0.028(2) 0.058(3) 0.0021(19) 0.028(2) -0.0041(18)
C19 0.044(2) 0.0274(19) 0.039(2) -0.0016(17) 0.0267(18) 0.0010(17)
C20 0.034(2) 0.0239(18) 0.0244(19) -0.0043(14) 0.0080(16) 0.0032(15)
C21 0.030(2) 0.0190(17) 0.0294(19) 0.0002(14) 0.0094(16) 0.0040(15)
C22 0.0236(19) 0.035(2) 0.0249(19) -0.0002(15) 0.0075(15) 0.0056(15)
C23 0.026(2) 0.046(2) 0.033(2) -0.0043(17) 0.0136(16) 0.0003(17)
C24 0.033(2) 0.041(2) 0.034(2) -0.0027(18) 0.0089(17) -0.0164(18)
C25 0.044(2) 0.031(2) 0.032(2) -0.0052(16) 0.0104(18) -0.0148(17)
C26 0.045(2) 0.030(2) 0.044(2) -0.0157(18) 0.024(2) -0.0138(18)
C27 0.056(3) 0.0199(19) 0.054(3) -0.0009(18) 0.031(2) 0.0000(18)
C28 0.070(3) 0.036(2) 0.041(2) -0.0002(19) -0.002(2) 0.031(2)
C29 0.041(2) 0.054(3) 0.042(2) -0.011(2) -0.0102(19) 0.028(2)
C30 0.033(2) 0.038(2) 0.0254(19) -0.0020(17) -0.0073(16) 0.0108(18)
C31 0.036(2) 0.031(2) 0.0191(18) -0.0015(15) -0.0020(16) 0.0064(16)
C32 0.0256(18) 0.0239(18) 0.0191(17) -0.0040(14) 0.0020(14) -0.0011(14)
C33 0.0246(18) 0.0192(17) 0.0228(18) 0.0012(14) 0.0046(14) -0.0001(14)
C34 0.0266(18) 0.0176(17) 0.0215(17) 0.0013(13) 0.0075(14) -0.0005(14)
C35 0.0258(18) 0.0190(17) 0.0276(19) -0.0037(14) 0.0136(15) 0.0017(14)
C36 0.0280(19) 0.0232(18) 0.0198(17) -0.0053(13) 0.0121(14) -0.0033(14)
C37 0.0223(17) 0.0233(17) 0.0193(16) -0.0044(14) 0.0037(13) -0.0023(14)
O11 0.063(3) 0.035(2) 0.036(2) 0.000 0.019(2) 0.000

loop_
_atom_type_symbol
_atom_type_description
_atom_type_scat_dispersion_real
_atom_type_scat_dispersion_imag
_atom_type_scat_source
C C 0.0033 0.0016 'International Tables Vol C Tables 4.2.6.8 and 6.1.1.4'
H H 0.0000 0.0000 'International Tables Vol C Tables 4.2.6.8 and 6.1.1.4'
N N 0.0061 0.0033 'International Tables Vol C Tables 4.2.6.8 and 6.1.1.4'
O O 0.0106 0.0060 'International Tables Vol C Tables 4.2.6.8 and 6.1.1.4'
Si Si 0.0817 0.0704 'International Tables Vol C Tables 4.2.6.8 and 6.1.1.4'
K K 0.2009 0.2494 'International Tables Vol C Tables 4.2.6.8 and 6.1.1.4'
Dy Dy -0.1892 4.4098 'International Tables Vol C Tables 4.2.6.8 and 6.1.1.4'

loop_
_geom_angle_atom_site_label_1
_geom_angle_atom_site_label_2
_geom_angle_atom_site_label_3
_geom_angle
_geom_angle_site_symmetry_1
_geom_angle_site_symmetry_3
O1 Dy1 N1 98.71(9) . .
O1 Dy1 N2 99.24(9) . .
N1 Dy1 N2 117.99(9) . .
O1 Dy1 N3 99.29(9) . .
N1 Dy1 N3 115.08(9) . .
N2 Dy1 N3 119.60(9) . .
O1 Dy1 Si3 75.79(6) . .
N1 Dy1 Si3 132.70(7) . .
N2 Dy1 Si3 109.22(7) . .
N3 Dy1 Si3 27.62(7) . .
O1 Dy1 Si6 75.59(6) . .
N1 Dy1 Si6 107.78(7) . .
N2 Dy1 Si6 27.50(7) . .
N3 Dy1 Si6 137.09(7) . .
Si3 Dy1 Si6 115.69(2) . .
O1 Dy1 Si1 75.57(6) . .
N1 Dy1 Si1 26.88(7) . .
N2 Dy1 Si1 134.93(6) . .
N3 Dy1 Si1 105.33(6) . .
Si3 Dy1 Si1 112.48(2) . .
Si6 Dy1 Si1 114.04(2) . .
O10 K1 O7 125.78(6) . .
O10 K1 O6 130.74(7) . .
O7 K1 O6 59.49(6) . .
O10 K1 O3 75.69(6) . .
O7 K1 O3 116.88(7) . .
O6 K1 O3 151.83(7) . .
O10 K1 O5 93.71(6) . .
O7 K1 O5 118.17(7) . .
O6 K1 O5 58.71(7) . .
O3 K1 O5 117.97(7) . .
O10 K1 O2 104.19(6) . .
O7 K1 O2 58.86(6) . .
O6 K1 O2 113.63(7) . .
O3 K1 O2 58.31(6) . .
O5 K1 O2 159.22(7) . .
O10 K1 O9 59.00(6) . .
O7 K1 O9 82.81(6) . .
O6 K1 O9 75.66(7) . .
O3 K1 O9 132.52(6) . .
O5 K1 O9 80.71(6) . .
O2 K1 O9 117.50(6) . .
O10 K1 O4 80.71(6) . .
O7 K1 O4 152.86(7) . .
O6 K1 O4 109.93(7) . .
O3 K1 O4 59.24(7) . .
O5 K1 O4 58.74(7) . .
O2 K1 O4 113.32(7) . .
O9 K1 O4 120.53(6) . .
O10 K1 C35 43.94(7) . .
O7 K1 C35 107.63(7) . .
O6 K1 C35 86.81(7) . .
O3 K1 C35 118.83(7) . .
O5 K1 C35 67.18(7) . .
O2 K1 C35 133.48(7) . .
O9 K1 C35 24.93(6) . .
O4 K1 C35 95.88(7) . .
N1 Si1 C3 111.49(15) . .
N1 Si1 C4 112.36(14) . .
C3 Si1 C4 107.64(18) . .
N1 Si1 C2 114.43(17) . .
C3 Si1 C2 104.11(18) . .
C4 Si1 C2 106.23(16) . .
N1 Si1 Dy1 37.01(9) . .
C3 Si1 Dy1 81.16(11) . .
C4 Si1 Dy1 104.08(11) . .
C2 Si1 Dy1 145.79(13) . .
N1 Si2 C7 109.62(15) . .
N1 Si2 C5 115.18(17) . .
C7 Si2 C5 106.15(18) . .
N1 Si2 C6 113.58(17) . .
C7 Si2 C6 107.13(19) . .
C5 Si2 C6 104.61(17) . .
N3 Si3 C8 113.06(14) . .
N3 Si3 C9 111.05(15) . .
C8 Si3 C9 107.27(17) . .
N3 Si3 C10 113.58(16) . .
C8 Si3 C10 105.90(16) . .
C9 Si3 C10 105.46(17) . .
N3 Si3 Dy1 38.24(9) . .
C8 Si3 Dy1 102.01(11) . .
C9 Si3 Dy1 81.02(12) . .
C10 Si3 Dy1 147.68(13) . .
N3 Si4 C13 110.55(14) . .
N3 Si4 C11 114.48(15) . .
C13 Si4 C11 106.18(17) . .
N3 Si4 C12 114.85(14) . .
C13 Si4 C12 104.39(16) . .
C11 Si4 C12 105.55(15) . .
N2 Si5 C14 109.89(14) . .
N2 Si5 C15 115.21(15) . .
C14 Si5 C15 105.42(16) . .
N2 Si5 C16 113.04(15) . .
C14 Si5 C16 107.20(17) . .
C15 Si5 C16 105.50(17) . .
N2 Si6 C18 113.07(15) . .
N2 Si6 C19 111.21(14) . .
C18 Si6 C19 107.41(17) . .
N2 Si6 C17 114.03(16) . .
C18 Si6 C17 106.42(18) . .
C19 Si6 C17 104.08(17) . .
N2 Si6 Dy1 37.94(9) . .
C18 Si6 Dy1 103.47(12) . .
C19 Si6 Dy1 80.66(11) . .
C17 Si6 Dy1 146.52(13) . .
Si2 N1 Si1 123.39(16) . .
Si2 N1 Dy1 120.16(14) . .
Si1 N1 Dy1 116.11(14) . .
Si4 N3 Si3 123.31(16) . .
Si4 N3 Dy1 122.29(14) . .
Si3 N3 Dy1 114.14(13) . .
Si5 N2 Si6 122.52(15) . .
Si5 N2 Dy1 122.07(13) . .
Si6 N2 Dy1 114.56(13) . .
C1 O1 Dy1 179.7(3) . .
C21 O2 C22 112.4(2) . .
C21 O2 K1 107.63(17) . .
C22 O2 K1 110.80(17) . .
C24 O3 C23 112.3(3) . .
C24 O3 K1 117.7(2) . .
C23 O3 K1 119.50(19) . .
C25 O4 C26 110.7(3) . .
C25 O4 K1 111.24(19) . .
C26 O4 K1 107.17(18) . .
C28 O5 C27 111.8(3) . .
C28 O5 K1 118.8(2) . .
C27 O5 K1 118.9(2) . .
C30 O6 C29 111.8(3) . .
C30 O6 K1 113.78(18) . .
C29 O6 K1 111.99(19) . .
C20 O7 C31 112.4(2) . .
C20 O7 K1 119.29(18) . .
C31 O7 K1 117.03(18) . .
C32 O8 C33 111.2(2) . .
C34 O9 C35 113.2(2) . .
C34 O9 K1 126.40(17) . .
C35 O9 K1 97.12(16) . .
C36 O10 C37 113.7(2) . .
C36 O10 K1 119.09(17) . .
C37 O10 K1 126.98(17) . .
C1 C1 O1 179.8(4) 2_655 .
O7 C20 C21 108.3(3) . .
O2 C21 C20 107.8(3) . .
O2 C22 C23 107.9(3) . .
O3 C23 C22 108.7(3) . .
O3 C24 C25 109.1(3) . .
O4 C25 C24 109.5(3) . .
O4 C26 C27 108.6(3) . .
O5 C27 C26 108.8(3) . .
O5 C28 C29 108.3(3) . .
O6 C29 C28 109.0(3) . .
O6 C30 C31 108.7(3) . .
O7 C31 C30 108.7(3) . .
O8 C32 C37 109.4(2) . 5_756
O8 C33 C34 107.8(2) . .
O9 C34 C33 107.0(2) . .
O9 C35 C36 113.2(2) . .
O9 C35 K1 57.94(13) . .
C36 C35 K1 89.00(17) . .
O10 C36 C35 108.0(2) . .
O10 C37 C32 113.9(2) . 5_756
C44 O11 C44 123.1(9) 2_755 .
C45 O11 C45 130.7(8) 2_755 .
O11 C44 C46 111.7(7) . .
C46 C45 O11 108.8(7) . .

loop_
_geom_bond_atom_site_label_1
_geom_bond_atom_site_label_2
_geom_bond_distance
_geom_bond_site_symmetry_2
Dy1 O1 2.070(2) .
Dy1 N1 2.282(3) .
Dy1 N2 2.290(2) .
Dy1 N3 2.296(3) .
Dy1 Si3 3.3846(10) .
Dy1 Si6 3.3882(9) .
Dy1 Si1 3.4043(9) .
K1 O10 2.776(2) .
K1 O7 2.815(2) .
K1 O6 2.834(2) .
K1 O3 2.840(2) .
K1 O5 2.845(2) .
K1 O2 2.883(2) .
K1 O9 2.894(2) .
K1 O4 2.896(2) .
K1 C35 3.388(3) .
Si1 N1 1.714(3) .
Si1 C3 1.871(4) .
Si1 C4 1.881(3) .
Si1 C2 1.884(4) .
Si2 N1 1.707(3) .
Si2 C7 1.878(4) .
Si2 C5 1.885(4) .
Si2 C6 1.886(4) .
Si3 N3 1.719(3) .
Si3 C8 1.873(3) .
Si3 C9 1.883(4) .
Si3 C10 1.885(3) .
Si4 N3 1.707(3) .
Si4 C13 1.871(4) .
Si4 C11 1.882(3) .
Si4 C12 1.884(3) .
Si5 N2 1.704(3) .
Si5 C14 1.877(3) .
Si5 C15 1.884(4) .
Si5 C16 1.886(4) .
Si6 N2 1.720(3) .
Si6 C18 1.871(4) .
Si6 C19 1.878(3) .
Si6 C17 1.884(4) .
O1 C1 1.311(4) .
O2 C21 1.418(4) .
O2 C22 1.425(4) .
O3 C24 1.422(4) .
O3 C23 1.423(4) .
O4 C25 1.417(4) .
O4 C26 1.430(4) .
O5 C28 1.411(4) .
O5 C27 1.422(4) .
O6 C30 1.423(4) .
O6 C29 1.423(4) .
O7 C20 1.419(4) .
O7 C31 1.425(4) .
O8 C32 1.420(3) .
O8 C33 1.423(3) .
O9 C34 1.428(3) .
O9 C35 1.439(3) .
O10 C36 1.425(3) .
O10 C37 1.429(4) .
C1 C1 1.183(6) 2_655
C20 C21 1.506(4) .
C22 C23 1.499(5) .
C24 C25 1.499(5) .
C26 C27 1.491(5) .
C28 C29 1.495(5) .
C30 C31 1.494(5) .
C32 C37 1.510(4) 5_756
C33 C34 1.502(4) .
C35 C36 1.511(4) .
C37 C32 1.510(4) 5_756
O11 C44 1.357(10) 2_755
O11 C44 1.357(10) .
O11 C45 1.496(9) 2_755
O11 C45 1.496(9) .
C44 C46 1.509(11) .
C45 C46 1.422(10) .
